data_2238881
loop_
_publ_author_name
'Umadevi, M.'
'Saravanan, V.'
'Yamuna, R.'
'Mohanakrishnan, A. K.'
'Chakkaravarthi, G.'

_publ_section_title
;
 (<i>Z</i>)-3-(1-Chloroprop-1-enyl)-2-methyl-1-phenylsulfonyl-1<i>H</i>-indole
;
_journal_coeditor_code IS5320
_journal_issue 12
_journal_name_full 'Acta Crystallographica Section E'
_journal_page_first o1781
_journal_paper_doi 10.1107/S1600536813030730
_journal_volume 69
_journal_year 2013
_chemical_formula_iupac 'C18 H16 Cl N O2 S'
_chemical_formula_moiety 'C18 H16 Cl N O2 S'
_chemical_formula_sum 'C18 H16 Cl N O2 S'
_chemical_formula_weight 345.83
_chemical_name_systematic
;
(<i>Z</i>)-3-(1-chloroprop-1-enyl)-2-methyl-1-phenylsulfonyl-1<i>H</i>-indole
;
_space_group_IT_number 14
_symmetry_cell_setting monoclinic
_symmetry_space_group_name_Hall '-P 2yn'
_symmetry_space_group_name_H-M 'P 1 21/n 1'
_atom_sites_solution_hydrogens geom
_atom_sites_solution_primary direct
_atom_sites_solution_secondary difmap
_audit_creation_method SHELXL-97
_cell_angle_alpha 90.00
_cell_angle_beta 98.892(2)
_cell_angle_gamma 90.00
_cell_formula_units_Z 4
_cell_length_a 12.5204(10)
_cell_length_b 10.4962(7)
_cell_length_c 12.9830(10)
_cell_measurement_reflns_used 6694
_cell_measurement_temperature 295(2)
_cell_measurement_theta_max 27.9
_cell_measurement_theta_min 2.1
_cell_volume 1685.7(2)
_computing_cell_refinement 'SAINT (Bruker, 2004)'
_computing_data_collection 'APEX2 (Bruker, 2004)'
_computing_data_reduction 'SAINT (Bruker, 2004)'
_computing_molecular_graphics 'PLATON (Spek, 2009)'
_computing_publication_material 'SHELXL97 (Sheldrick, 2008)'
_computing_structure_refinement 'SHELXL97 (Sheldrick, 2008)'
_computing_structure_solution 'SHELXS97 (Sheldrick, 2008)'
_diffrn_ambient_temperature 295(2)
_diffrn_measured_fraction_theta_full 0.994
_diffrn_measured_fraction_theta_max 0.994
_diffrn_measurement_device_type 'Bruker Kappa APEXII'
_diffrn_measurement_method '\w and \f scan'
_diffrn_radiation_monochromator graphite
_diffrn_radiation_source 'fine-focus sealed tube'
_diffrn_radiation_type MoK\a
_diffrn_radiation_wavelength 0.71073
_diffrn_reflns_av_R_equivalents 0.0315
_diffrn_reflns_av_sigmaI/netI 0.0290
_diffrn_reflns_limit_h_max 17
_diffrn_reflns_limit_h_min -17
_diffrn_reflns_limit_k_max 8
_diffrn_reflns_limit_k_min -14
_diffrn_reflns_limit_l_max 17
_diffrn_reflns_limit_l_min -17
_diffrn_reflns_number 20036
_diffrn_reflns_theta_full 29.57
_diffrn_reflns_theta_max 29.57
_diffrn_reflns_theta_min 2.10
_diffrn_standards_interval_time 0
_diffrn_standards_number 0
_exptl_absorpt_coefficient_mu 0.359
_exptl_absorpt_correction_T_max 0.9382
_exptl_absorpt_correction_T_min 0.9062
_exptl_absorpt_correction_type multi-scan
_exptl_absorpt_process_details '(SADABS; Sheldrick, 1996)'
_exptl_crystal_colour colourless
_exptl_crystal_density_diffrn 1.363
_exptl_crystal_density_method 'not measured'
_exptl_crystal_description block
_exptl_crystal_F_000 720
_exptl_crystal_size_max 0.28
_exptl_crystal_size_mid 0.24
_exptl_crystal_size_min 0.18
_refine_diff_density_max 0.264
_refine_diff_density_min -0.382
_refine_ls_extinction_method none
_refine_ls_goodness_of_fit_ref 1.030
_refine_ls_hydrogen_treatment constr
_refine_ls_matrix_type full
_refine_ls_number_parameters 210
_refine_ls_number_reflns 4705
_refine_ls_number_restraints 0
_refine_ls_restrained_S_all 1.030
_refine_ls_R_factor_all 0.0646
_refine_ls_R_factor_gt 0.0415
_refine_ls_shift/su_max 0.000
_refine_ls_shift/su_mean 0.000
_refine_ls_structure_factor_coef Fsqd
_refine_ls_weighting_details 'calc w=1/[\s^2^(Fo^2^)+(0.0480P)^2^+0.5443P] where P=(Fo^2^+2Fc^2^)/3'
_refine_ls_weighting_scheme calc
_refine_ls_wR_factor_gt 0.1026
_refine_ls_wR_factor_ref 0.1182
_reflns_number_gt 3357
_reflns_number_total 4705
_reflns_threshold_expression I>2sigma(I)
_cod_data_source_file is5320.cif
_cod_data_source_block I
_cod_original_sg_symbol_H-M 'P 21/n'
_cod_database_code 2238881

loop_
_symmetry_equiv_pos_as_xyz
'x, y, z'
'-x+1/2, y+1/2, -z+1/2'
'-x, -y, -z'
'x-1/2, -y-1/2, z-1/2'

loop_
_atom_site_type_symbol
_atom_site_label
_atom_site_fract_x
_atom_site_fract_y
_atom_site_fract_z
_atom_site_U_iso_or_equiv
_atom_site_adp_type
_atom_site_calc_flag
_atom_site_refinement_flags
_atom_site_occupancy
_atom_site_symmetry_multiplicity
C C1 0.59725(13) 0.25271(15) 0.25702(12) 0.0409(4) Uani d . 1 1
C C2 0.61126(16) 0.36677(19) 0.20771(15) 0.0538(4) Uani d . 1 1
H H2 0.6791 0.4046 0.2140 0.065 Uiso calc R 1 1
C C3 0.52304(19) 0.4234(2) 0.14909(17) 0.0662(6) Uani d . 1 1
H H3 0.5310 0.5006 0.1159 0.079 Uiso calc R 1 1
C C4 0.42317(19) 0.3664(2) 0.13940(17) 0.0677(6) Uani d . 1 1
H H4 0.3641 0.4048 0.0990 0.081 Uiso calc R 1 1
C C5 0.41016(17) 0.2544(2) 0.18844(18) 0.0658(6) Uani d . 1 1
H H5 0.3421 0.2170 0.1817 0.079 Uiso calc R 1 1
C C6 0.49712(15) 0.19547(18) 0.24823(16) 0.0532(4) Uani d . 1 1
H H6 0.4883 0.1188 0.2818 0.064 Uiso calc R 1 1
C C7 0.64323(12) 0.27161(16) 0.50763(12) 0.0387(3) Uani d . 1 1
C C8 0.56922(15) 0.17868(18) 0.52523(15) 0.0506(4) Uani d . 1 1
H H8 0.5671 0.0997 0.4925 0.061 Uiso calc R 1 1
C C9 0.49922(17) 0.2087(2) 0.59334(17) 0.0616(5) Uani d . 1 1
H H9 0.4485 0.1487 0.6068 0.074 Uiso calc R 1 1
C C10 0.50223(17) 0.3261(2) 0.64240(17) 0.0643(6) Uani d . 1 1
H H10 0.4534 0.3435 0.6877 0.077 Uiso calc R 1 1
C C11 0.57600(16) 0.4172(2) 0.62521(15) 0.0548(5) Uani d . 1 1
H H11 0.5778 0.4958 0.6585 0.066 Uiso calc R 1 1
C C12 0.64785(13) 0.38933(16) 0.55705(13) 0.0402(4) Uani d . 1 1
C C13 0.73423(13) 0.46134(16) 0.52297(13) 0.0404(4) Uani d . 1 1
C C14 0.77940(13) 0.39021(16) 0.45452(13) 0.0403(4) Uani d . 1 1
C C15 0.87719(15) 0.4191(2) 0.40629(17) 0.0599(5) Uani d . 1 1
H H15A 0.9096 0.4967 0.4352 0.090 Uiso calc R 1 1
H H15B 0.8568 0.4287 0.3323 0.090 Uiso calc R 1 1
H H15C 0.9282 0.3506 0.4203 0.090 Uiso calc R 1 1
C C16 0.77116(14) 0.58673(17) 0.56392(14) 0.0474(4) Uani d . 1 1
C C17 0.7704(2) 0.6928(2) 0.51122(18) 0.0678(6) Uani d . 1 1
H H17 0.7463 0.6881 0.4399 0.081 Uiso calc R 1 1
C C18 0.8047(3) 0.8218(2) 0.5545(2) 0.0989(10) Uani d . 1 1
H H18A 0.7573 0.8856 0.5198 0.148 Uiso calc R 1 1
H H18B 0.8775 0.8386 0.5434 0.148 Uiso calc R 1 1
H H18C 0.8014 0.8234 0.6278 0.148 Uiso calc R 1 1
N N1 0.72580(10) 0.26962(13) 0.44364(10) 0.0389(3) Uani d . 1 1
O O1 0.68061(11) 0.05793(12) 0.36391(11) 0.0580(3) Uani d . 1 1
O O2 0.80267(11) 0.20029(14) 0.28742(11) 0.0606(4) Uani d . 1 1
S S1 0.70889(3) 0.18303(4) 0.33504(3) 0.04316(13) Uani d . 1 1
Cl Cl1 0.81805(5) 0.58714(5) 0.69822(4) 0.07334(19) Uani d . 1 1

loop_
_atom_site_aniso_label
_atom_site_aniso_U_11
_atom_site_aniso_U_22
_atom_site_aniso_U_33
_atom_site_aniso_U_12
_atom_site_aniso_U_13
_atom_site_aniso_U_23
C1 0.0475(9) 0.0363(9) 0.0386(8) 0.0013(7) 0.0059(7) -0.0079(6)
C2 0.0581(11) 0.0478(11) 0.0547(11) -0.0050(8) 0.0061(9) 0.0042(8)
C3 0.0830(16) 0.0484(12) 0.0628(13) 0.0038(10) -0.0028(11) 0.0088(9)
C4 0.0729(14) 0.0563(13) 0.0647(13) 0.0113(11) -0.0182(11) -0.0081(10)
C5 0.0532(12) 0.0609(14) 0.0768(15) -0.0059(9) -0.0107(10) -0.0115(11)
C6 0.0562(11) 0.0432(10) 0.0575(11) -0.0082(8) 0.0008(9) -0.0047(8)
C7 0.0361(8) 0.0442(9) 0.0353(8) -0.0018(6) 0.0041(6) 0.0017(6)
C8 0.0532(10) 0.0487(11) 0.0502(10) -0.0107(8) 0.0086(8) 0.0016(8)
C9 0.0551(11) 0.0723(14) 0.0602(12) -0.0187(10) 0.0178(9) 0.0050(10)
C10 0.0534(11) 0.0863(16) 0.0586(12) -0.0065(10) 0.0260(10) -0.0055(11)
C11 0.0534(11) 0.0625(12) 0.0507(11) -0.0006(9) 0.0147(8) -0.0114(9)
C12 0.0381(8) 0.0443(9) 0.0372(8) -0.0003(6) 0.0030(6) 0.0004(6)
C13 0.0393(8) 0.0400(9) 0.0403(8) -0.0028(6) 0.0009(6) 0.0010(6)
C14 0.0367(8) 0.0443(9) 0.0392(8) -0.0053(6) 0.0032(6) 0.0018(6)
C15 0.0452(10) 0.0750(14) 0.0617(12) -0.0163(9) 0.0151(9) -0.0058(10)
C16 0.0464(9) 0.0449(10) 0.0484(10) -0.0041(7) -0.0008(7) -0.0033(7)
C17 0.0869(16) 0.0502(13) 0.0620(13) -0.0157(10) -0.0022(11) 0.0037(9)
C18 0.147(3) 0.0493(15) 0.094(2) -0.0298(15) -0.0015(18) 0.0022(12)
N1 0.0374(7) 0.0413(8) 0.0381(7) -0.0024(5) 0.0059(5) -0.0021(5)
O1 0.0720(9) 0.0340(7) 0.0679(9) 0.0075(6) 0.0105(7) -0.0009(6)
O2 0.0519(8) 0.0711(10) 0.0631(9) 0.0087(6) 0.0228(6) -0.0116(7)
S1 0.0456(2) 0.0383(2) 0.0463(2) 0.00578(16) 0.00928(17) -0.00582(17)
Cl1 0.1009(4) 0.0574(3) 0.0532(3) -0.0016(3) -0.0152(3) -0.0087(2)

loop_
_atom_type_symbol
_atom_type_description
_atom_type_scat_dispersion_real
_atom_type_scat_dispersion_imag
_atom_type_scat_source
C C 0.0033 0.0016 'International Tables Vol C Tables 4.2.6.8 and 6.1.1.4'
H H 0.0000 0.0000 'International Tables Vol C Tables 4.2.6.8 and 6.1.1.4'
N N 0.0061 0.0033 'International Tables Vol C Tables 4.2.6.8 and 6.1.1.4'
O O 0.0106 0.0060 'International Tables Vol C Tables 4.2.6.8 and 6.1.1.4'
S S 0.1246 0.1234 'International Tables Vol C Tables 4.2.6.8 and 6.1.1.4'
Cl Cl 0.1484 0.1585 'International Tables Vol C Tables 4.2.6.8 and 6.1.1.4'

loop_
_geom_angle_atom_site_label_1
_geom_angle_atom_site_label_2
_geom_angle_atom_site_label_3
_geom_angle
C6 C1 C2 121.21(17)
C6 C1 S1 119.95(14)
C2 C1 S1 118.82(14)
C3 C2 C1 118.84(19)
C3 C2 H2 120.6
C1 C2 H2 120.6
C4 C3 C2 120.3(2)
C4 C3 H3 119.9
C2 C3 H3 119.9
C5 C4 C3 120.5(2)
C5 C4 H4 119.8
C3 C4 H4 119.8
C4 C5 C6 120.6(2)
C4 C5 H5 119.7
C6 C5 H5 119.7
C1 C6 C5 118.62(19)
C1 C6 H6 120.7
C5 C6 H6 120.7
C8 C7 C12 122.00(15)
C8 C7 N1 130.50(16)
C12 C7 N1 107.49(13)
C9 C8 C7 116.92(18)
C9 C8 H8 121.5
C7 C8 H8 121.5
C8 C9 C10 121.70(18)
C8 C9 H9 119.2
C10 C9 H9 119.2
C11 C10 C9 121.08(18)
C11 C10 H10 119.5
C9 C10 H10 119.5
C10 C11 C12 118.48(18)
C10 C11 H11 120.8
C12 C11 H11 120.8
C11 C12 C7 119.81(16)
C11 C12 C13 132.51(17)
C7 C12 C13 107.68(14)
C14 C13 C12 108.79(15)
C14 C13 C16 126.44(15)
C12 C13 C16 124.58(15)
C13 C14 N1 108.47(14)
C13 C14 C15 128.24(16)
N1 C14 C15 122.86(15)
C14 C15 H15A 109.5
C14 C15 H15B 109.5
H15A C15 H15B 109.5
C14 C15 H15C 109.5
H15A C15 H15C 109.5
H15B C15 H15C 109.5
C17 C16 C13 126.77(18)
C17 C16 Cl1 119.57(15)
C13 C16 Cl1 113.66(13)
C16 C17 C18 126.4(2)
C16 C17 H17 116.8
C18 C17 H17 116.8
C17 C18 H18A 109.5
C17 C18 H18B 109.5
H18A C18 H18B 109.5
C17 C18 H18C 109.5
H18A C18 H18C 109.5
H18B C18 H18C 109.5
C7 N1 C14 107.56(13)
C7 N1 S1 119.61(11)
C14 N1 S1 124.33(11)
O2 S1 O1 119.18(8)
O2 S1 N1 107.08(8)
O1 S1 N1 106.54(8)
O2 S1 C1 109.51(8)
O1 S1 C1 109.14(8)
N1 S1 C1 104.32(7)

loop_
_geom_bond_atom_site_label_1
_geom_bond_atom_site_label_2
_geom_bond_distance
C1 C6 1.379(2)
C1 C2 1.382(2)
C1 S1 1.7541(17)
C2 C3 1.376(3)
C2 H2 0.9300
C3 C4 1.374(3)
C3 H3 0.9300
C4 C5 1.359(3)
C4 H4 0.9300
C5 C6 1.382(3)
C5 H5 0.9300
C6 H6 0.9300
C7 C8 1.388(2)
C7 C12 1.389(2)
C7 N1 1.4229(19)
C8 C9 1.374(3)
C8 H8 0.9300
C9 C10 1.385(3)
C9 H9 0.9300
C10 C11 1.371(3)
C10 H10 0.9300
C11 C12 1.387(2)
C11 H11 0.9300
C12 C13 1.444(2)
C13 C14 1.350(2)
C13 C16 1.467(2)
C14 N1 1.429(2)
C14 C15 1.490(2)
C15 H15A 0.9600
C15 H15B 0.9600
C15 H15C 0.9600
C16 C17 1.306(3)
C16 Cl1 1.7517(18)
C17 C18 1.502(3)
C17 H17 0.9300
C18 H18A 0.9600
C18 H18B 0.9600
C18 H18C 0.9600
N1 S1 1.6634(14)
O1 S1 1.4251(14)
O2 S1 1.4207(13)

loop_
_geom_hbond_atom_site_label_D
_geom_hbond_atom_site_label_H
_geom_hbond_atom_site_label_A
_geom_hbond_site_symmetry_A
_geom_hbond_distance_DH
_geom_hbond_distance_HA
_geom_hbond_distance_DA
_geom_hbond_angle_DHA
_geom_hbond_publ_flag
C8 H8 O1 . 0.93 2.39 2.973(2) 120 y
C10 H10 O2 4_566 0.93 2.49 3.364(2) 157 y
C5 H5 Cg1 4_454 0.93 2.82 3.477(2) 128 y

loop_
_geom_torsion_atom_site_label_1
_geom_torsion_atom_site_label_2
_geom_torsion_atom_site_label_3
_geom_torsion_atom_site_label_4
_geom_torsion
C6 C1 C2 C3 0.1(3)
S1 C1 C2 C3 -178.03(16)
C1 C2 C3 C4 -0.5(3)
C2 C3 C4 C5 0.7(4)
C3 C4 C5 C6 -0.4(3)
C2 C1 C6 C5 0.2(3)
S1 C1 C6 C5 178.30(15)
C4 C5 C6 C1 0.0(3)
C12 C7 C8 C9 0.7(3)
N1 C7 C8 C9 179.20(18)
C7 C8 C9 C10 -0.1(3)
C8 C9 C10 C11 -0.4(4)
C9 C10 C11 C12 0.2(3)
C10 C11 C12 C7 0.4(3)
C10 C11 C12 C13 -179.39(19)
C8 C7 C12 C11 -0.9(3)
N1 C7 C12 C11 -179.69(16)
C8 C7 C12 C13 178.96(16)
N1 C7 C12 C13 0.17(18)
C11 C12 C13 C14 -179.51(19)
C7 C12 C13 C14 0.65(19)
C11 C12 C13 C16 5.2(3)
C7 C12 C13 C16 -174.67(15)
C12 C13 C14 N1 -1.20(18)
C16 C13 C14 N1 174.01(15)
C12 C13 C14 C15 -173.75(18)
C16 C13 C14 C15 1.5(3)
C14 C13 C16 C17 66.3(3)
C12 C13 C16 C17 -119.2(2)
C14 C13 C16 Cl1 -114.73(18)
C12 C13 C16 Cl1 59.8(2)
C13 C16 C17 C18 177.7(2)
Cl1 C16 C17 C18 -1.3(4)
C8 C7 N1 C14 -179.54(17)
C12 C7 N1 C14 -0.88(17)
C8 C7 N1 S1 31.1(2)
C12 C7 N1 S1 -150.22(12)
C13 C14 N1 C7 1.30(18)
C15 C14 N1 C7 174.34(16)
C13 C14 N1 S1 148.83(12)
C15 C14 N1 S1 -38.1(2)
C7 N1 S1 O2 179.44(12)
C14 N1 S1 O2 35.51(15)
C7 N1 S1 O1 -51.99(14)
C14 N1 S1 O1 164.08(13)
C7 N1 S1 C1 63.40(14)
C14 N1 S1 C1 -80.53(14)
C6 C1 S1 O2 143.30(15)
C2 C1 S1 O2 -38.55(16)
C6 C1 S1 O1 11.19(17)
C2 C1 S1 O1 -170.66(13)
C6 C1 S1 N1 -102.37(15)
C2 C1 S1 N1 75.78(15)
